data_2001886
loop_
_publ_author_name
'Rivero, B. E.'
'Bianchet, M. A.'
'Bravo, R. D.'

_publ_section_title
;
 Structure of
 3-(<i>p</i>-chlorophenyl)-3,4-dihydro-1<i>H</i>-2,3-benzothiazine
 2,2-dioxide
;
_journal_issue 3
_journal_name_full 'Acta Crystallographica Section C'
_journal_page_first 544
_journal_page_last 546
_journal_paper_doi 10.1107/S0108270192007881
_journal_volume 49
_journal_year 1993
_chemical_formula_moiety 'C14 H12 Cl1 N1 O2 S1'
_chemical_formula_sum 'C14 H12 Cl N O2 S'
_chemical_formula_weight 293.77
_space_group_crystal_system monoclinic
_space_group_IT_number 14
_space_group_name_Hall '-P 2ybc'
_space_group_name_H-M_alt 'P 1 21/c 1'
_cell_angle_alpha 90
_cell_angle_beta 100.01(6)
_cell_angle_gamma 90
_cell_formula_units_Z 4
_cell_length_a 11.269(3)
_cell_length_b 14.095(5)
_cell_length_c 8.508(5)
_cell_volume 1330.8(10)
_diffrn_radiation_type Mo
_diffrn_radiation_wavelength 0.71073
_exptl_absorpt_coefficient_mu 4.37
_exptl_crystal_density_diffrn 1.466
_exptl_crystal_F_000 608
_cod_data_source_file gr0194.cif
_cod_data_source_block gr0194_structure_1_of_1
_cod_depositor_comments
;
 Updating space group information and adding the symmetry operation list.

 Antanas Vaitkus,
 2018-06-15
;
_cod_original_cell_volume 1331(2)
_cod_original_sg_symbol_H-M 'P 21/c'
_cod_original_formula_sum 'C14 H12 Cl1 N1 O2 S1'
_cod_database_code 2001886

loop_
_space_group_symop_id
_space_group_symop_operation_xyz
1 x,y,z
2 -x,y+1/2,-z+1/2
3 -x,-y,-z
4 x,-y+1/2,z+1/2

loop_
_atom_site_label
_atom_site_fract_x
_atom_site_fract_y
_atom_site_fract_z
C(1) -.4073(4) .3768(4) -.0752(7)
S(2) -.29290(10) .45840(10) -.0027(2)
O(1) -.2463(3) .4374(3) .1612(4)
O(2) -.3345(3) .5525(2) -.0476(5)
N(3) -.1891(3) .4327(3) -.1094(5)
C(4) -.2314(4) .4479(4) -.2818(6)
C(5) -.3862(5) .4017(4) -.5142(8)
C(6) -.4981(6) .3704(4) -.5864(8)
C(7) -.5803(6) .3406(4) -.4912(8)
C(8) -.5504(5) .3453(4) -.3293(8)
C(9) -.4362(5) .3766(3) -.2560(7)
C(10) -.3535(5) .4053(3) -.3503(7)
C(11) -.1134(4) .3510(4) -.0601(7)
C(12) -.1425(4) .2614(4) -.1209(7)
C(13) -.0693(5) .1854(4) -.0655(7)
C(14) .0312(5) .1986(4) .0474(7)
C(15) .0631(4) .2876(4) .1049(8)
C(16) -.0103(4) .3640(4) .0491(7)
Cl(1) .11880(10) .10220(10) .1230(2)
H(11) -.4787(4) .3934(4) -.0342(7)
H(12) -.3814(4) .3144(4) -.0391(7)
H(41) -.2361(4) .5151(4) -.3004(6)
H(42) -.1728(4) .4208(4) -.3381(6)
H(51) -.3294(5) .4215(5) -.5795(8)
H(61) -.5194(6) .3690(4) -.7007(8)
H(71) -.6579(6) .3169(4) -.5399(8)
H(81) -.6083(5) .3269(4) -.2646(8)
H(121) -.2128(4) .2520(4) -.2008(7)
H(131) -.0893(5) .1230(4) -.1068(7)
H(151) .1349(4) .2970(4) .1823(8)
H(161) .0116(4) .4267(4) .0878(7)

loop_
_geom_bond_atom_site_label_1
_geom_bond_atom_site_label_2
_geom_bond_distance
C(1) S(2) 1.758(5)
S(2) O(1) 1.433(4)
S(2) N(3) 1.641(4)
C(4) C(10) 1.521(7)
C(5) C(10) 1.380(9)
C(7) C(8) 1.362(9)
C(9) C(10) 1.391(9)
C(11) C(12) 1.382(8)
C(12) C(13) 1.384(8)
C(14) C(15) 1.372(8)
C(15) C(16) 1.390(7)
C(1) C(9) 1.516(8)
S(2) O(2) 1.436(3)
N(3) C(4) 1.478(6)
C(5) C(6) 1.376(8)
C(6) C(7) 1.40(2)
C(8) C(9) 1.400(8)
N(3) C(11) 1.451(7)
C(11) C(16) 1.369(7)
C(13) C(14) 1.364(7)
C(14) Cl(1) 1.737(6)
